data_2006201
loop_
_publ_author_name
'Bruno, Giuseppe'
'Grasso, Silvana'
'Monforte, Pietro'
'Nicol\'o, Francesco'
'Scopelliti, Rosario'

_publ_section_title
;
 1-(2-Fluorophenyl)-and
 1-(3-Fluorophenyl)-1<i>H</i>,3<i>H</i>-thiazolo[3,4-<i>a</i>]benzimidazole
;
_journal_issue 6
_journal_name_full 'Acta Crystallographica Section C'
_journal_page_first 764
_journal_page_last 767
_journal_paper_doi 10.1107/S0108270197000760
_journal_volume 53
_journal_year 1997
_chemical_formula_moiety 'C15 H11 F N2 S'
_chemical_formula_sum 'C15 H11 F N2 S'
_chemical_formula_weight 270.32
_chemical_name_systematic
;
1-(3-Fluorophenyl)-1H,3H-thiazolo[3,4-a]benzimidazole
;
_space_group_IT_number 14
_symmetry_cell_setting monoclinic
_symmetry_space_group_name_Hall '-P 2ybc'
_symmetry_space_group_name_H-M 'P 1 21/c 1'
_cell_angle_alpha 90.00
_cell_angle_beta 107.560(10)
_cell_angle_gamma 90.00
_cell_formula_units_Z 4
_cell_length_a 11.2490(10)
_cell_length_b 7.4210(10)
_cell_length_c 15.867(2)
_cell_measurement_reflns_used 46
_cell_measurement_temperature 293(2)
_cell_measurement_theta_max 17.06
_cell_measurement_theta_min 6.82
_cell_volume 1262.8(3)
_computing_cell_refinement 'P3/V Control Software'
_computing_data_collection 'P3/V Control Software (Siemens, 1989)'
_computing_data_reduction 'SHELXTL-Plus (Sheldrick, 1991)'
_computing_molecular_graphics SHELXTL-Plus
_computing_publication_material 'PARST95 (Nardelli, 1995), SHELXL-93'
_computing_structure_refinement 'SHELXL-93 (Sheldrick, 1993)'
_computing_structure_solution 'SIR92 (Altomare et al., 1994)'
_diffrn_ambient_temperature 293(2)
_diffrn_measurement_device 'Siemens R3m/V diffractometer'
_diffrn_measurement_method \w-2\q
_diffrn_radiation_monochromator graphite
_diffrn_radiation_source 'fine-focus sealed tube'
_diffrn_radiation_type MoK\a
_diffrn_radiation_wavelength 0.71073
_diffrn_reflns_av_R_equivalents 0.0109
_diffrn_reflns_av_sigmaI/netI 0.0186
_diffrn_reflns_limit_h_max 12
_diffrn_reflns_limit_h_min -13
_diffrn_reflns_limit_k_max 8
_diffrn_reflns_limit_k_min -1
_diffrn_reflns_limit_l_max 18
_diffrn_reflns_limit_l_min -1
_diffrn_reflns_number 2908
_diffrn_reflns_theta_max 25.04
_diffrn_reflns_theta_min 1.90
_diffrn_standards_decay_% 1
_diffrn_standards_interval_count 197
_diffrn_standards_number 3
_exptl_absorpt_coefficient_mu 0.254
_exptl_absorpt_correction_type none
_exptl_crystal_colour colourless
_exptl_crystal_density_diffrn 1.422
_exptl_crystal_density_meas ?
_exptl_crystal_density_method none
_exptl_crystal_description prismatic
_exptl_crystal_F_000 560
_exptl_crystal_size_max 0.28
_exptl_crystal_size_mid 0.26
_exptl_crystal_size_min 0.13
_refine_diff_density_max 0.346
_refine_diff_density_min -0.206
_refine_ls_extinction_coef 0.0006(13)
_refine_ls_extinction_method 'SHELXL93 (Sheldrick, 1993)'
_refine_ls_goodness_of_fit_all 1.049
_refine_ls_goodness_of_fit_obs 1.171
_refine_ls_hydrogen_treatment 'H atoms freely refined with U~iso~'
_refine_ls_matrix_type full
_refine_ls_number_parameters 217
_refine_ls_number_reflns 2232
_refine_ls_number_restraints 0
_refine_ls_restrained_S_all 1.049
_refine_ls_restrained_S_obs 1.171
_refine_ls_R_factor_all 0.0455
_refine_ls_R_factor_obs .0347
_refine_ls_shift/esd_max -0.001
_refine_ls_shift/esd_mean 0.000
_refine_ls_structure_factor_coef Fsqd
_refine_ls_weighting_details 'w = 1/[\s^2^(Fo^2^)+(0.0650P)^2^] where P=(Fo^2^+2Fc^2^)/3'
_refine_ls_weighting_scheme calc
_refine_ls_wR_factor_all 0.1011
_refine_ls_wR_factor_obs .0977
_reflns_number_observed 1722
_reflns_number_total 2232
_reflns_observed_criterion >2\s(I)
_cod_data_source_file cf1149.cif
_cod_data_source_block 2
_cod_depositor_comments
;
The following automatic conversions were performed:

'_exptl_crystal_density_meas' value 'not measured' was changed to '?'
- the value is perceived as not measured.

Automatic conversion script
Id: cif_fix_values 3008 2015-01-20 13:52:24Z robertas 

The following automatic conversions were performed:

'_refine_ls_weighting_scheme' value 'calc w =
1/[\s^2^(Fo^2^)+(0.0650P)^2^] where P=(Fo^2^+2Fc^2^)/3' was changed
to 'calc'. New tag '_refine_ls_weighting_details' was created. The
value of the new tag was set to 'w = 1/[\s^2^(Fo^2^)+(0.0650P)^2^]
where P=(Fo^2^+2Fc^2^)/3'.

Automatic conversion script
Id: cif_fix_values 3143 2015-03-26 13:38:13Z robertas 
;
_cod_original_sg_symbol_H-M 'P 21/c'
_cod_database_code 2006201

loop_
_symmetry_equiv_pos_as_xyz
'x, y, z'
'-x, y+1/2, -z+1/2'
'-x, -y, -z'
'x, -y-1/2, z-1/2'

loop_
_atom_site_aniso_label
_atom_site_aniso_U_11
_atom_site_aniso_U_22
_atom_site_aniso_U_33
_atom_site_aniso_U_12
_atom_site_aniso_U_13
_atom_site_aniso_U_23
S .0550(3) .0737(4) .0549(3) .0053(3) .0163(2) -.0075(3)
C1 .0502(10) .0389(10) .0592(12) .0039(8) .0222(9) .0036(9)
N2 .0437(8) .0559(10) .0486(8) .0083(7) .0216(7) .0044(7)
C8 .0539(11) .0494(11) .0497(10) .0152(9) .0245(9) .0063(9)
C9 .0647(12) .0648(14) .0504(11) .0175(11) .0253(10) .0032(11)
C2 .0480(10) .0473(11) .0492(10) .0110(8) .0201(8) .0038(9)
C7 .0482(10) .0473(11) .0584(11) .0086(8) .0222(9) .0082(9)
N1 .0524(9) .0628(11) .0584(10) .0109(8) .0286(8) .0126(8)
C3 .0588(12) .0718(15) .0543(12) .0131(11) .0248(10) .0043(11)
C4 .0734(15) .072(2) .0531(13) .0150(12) .0126(11) -.0038(12)
C5 .0609(13) .0665(14) .0687(14) -.0001(11) .0092(12) .0020(11)
C6 .0523(12) .0603(13) .079(2) -.0001(10) .0217(11) .0127(11)
C10 .0384(9) .0417(10) .0451(9) .0044(7) .0136(7) .0034(8)
C11 .0489(10) .0426(11) .0570(11) .0011(9) .0206(9) .0051(9)
C12 .0504(10) .0401(11) .0537(10) .0078(8) .0063(8) -.0049(9)
F .0939(10) .0475(8) .0976(10) .0120(6) .0229(8) -.0130(7)
C13 .0482(10) .072(2) .0574(12) .0113(10) .0193(9) -.0072(11)
C14 .0532(11) .076(2) .0670(13) -.0023(11) .0326(10) .0062(11)
C15 .0528(11) .0451(12) .0620(12) -.0012(9) .0230(9) .0059(9)

loop_
_atom_site_label
_atom_site_fract_x
_atom_site_fract_y
_atom_site_fract_z
_atom_site_U_iso_or_equiv
_atom_site_thermal_displace_type
_atom_site_calc_flag
_atom_site_refinement_flags
_atom_site_occupancy
_atom_site_disorder_group
_atom_site_type_symbol
S .18680(5) .16815(8) .38107(3) .0612(2) Uani d . 1 . S
C1 .2597(2) .1348(3) .50089(13) .0482(4) Uani d . 1 . C
H1 .2636(16) .008(3) .5143(11) .050(5) Uiso d . 1 . H
N2 .38563(13) .2012(2) .51430(10) .0477(4) Uani d . 1 . N
C8 .4290(2) .2227(3) .44368(12) .0491(5) Uani d . 1 . C
C9 .3341(2) .1898(3) .35653(14) .0582(5) Uani d . 1 . C
H9A .3527(17) .078(3) .3292(13) .069(6) Uiso d . 1 . H
H9B .3246(19) .292(3) .3181(15) .065(6) Uiso d . 1 . H
C2 .4845(2) .2321(2) .58946(12) .0469(4) Uani d . 1 . C
C7 .5843(2) .2725(3) .55698(13) .0499(5) Uani d . 1 . C
N1 .54717(14) .2649(2) .46475(11) .0552(4) Uani d . 1 . N
C3 .4965(2) .2292(3) .67920(14) .0599(6) Uani d . 1 . C
H3 .427(2) .197(3) .7009(14) .063(6) Uiso d . 1 . H
C4 .6121(2) .2707(3) .7366(2) .0676(6) Uani d . 1 . C
H4 .625(2) .267(3) .7989(17) .080(7) Uiso d . 1 . H
C5 .7128(2) .3126(3) .7054(2) .0676(6) Uani d . 1 . C
H5 .799(2) .340(3) .7466(15) .074(7) Uiso d . 1 . H
C6 .7007(2) .3137(3) .6162(2) .0634(6) Uani d . 1 . C
H6 .773(2) .344(3) .5991(14) .061(6) Uiso d . 1 . H
C10 .18906(15) .2346(2) .55306(11) .0415(4) Uani d . 1 . C
C11 .1945(2) .4209(3) .55921(12) .0485(5) Uani d . 1 . C
H11 .2464(18) .486(3) .5357(13) .069(6) Uiso d . 1 . H
C12 .1224(2) .5063(3) .60242(12) .0501(5) Uani d . 1 . C
F .12369(13) .6896(2) .60389(9) .0810(4) Uani d . 1 . F
C13 .0480(2) .4180(3) .64257(13) .0585(5) Uani d . 1 . C
H13 -.0003(18) .478(3) .6736(13) .071(6) Uiso d . 1 . H
C14 .0441(2) .2336(3) .63808(14) .0622(6) Uani d . 1 . C
H14 -.0113(18) .166(3) .6700(13) .060(6) Uiso d . 1 . H
C15 .1141(2) .1413(3) .59308(14) .0520(5) Uani d . 1 . C
H15 .1070(16) .017(3) .5875(12) .056(6) Uiso d . 1 . H

loop_
_atom_type_symbol
_atom_type_description
_atom_type_scat_dispersion_real
_atom_type_scat_dispersion_imag
_atom_type_scat_source
C C 0.0033 0.0016 'International Tables Vol C Tables 4.2.6.8 and 6.1.1.4'
H H 0.0000 0.0000 'International Tables Vol C Tables 4.2.6.8 and 6.1.1.4'
N N 0.0061 0.0033 'International Tables Vol C Tables 4.2.6.8 and 6.1.1.4'
F F 0.0171 0.0103 'International Tables Vol C Tables 4.2.6.8 and 6.1.1.4'
S S 0.1246 0.1234 'International Tables Vol C Tables 4.2.6.8 and 6.1.1.4'

loop_
_geom_angle_atom_site_label_1
_geom_angle_atom_site_label_2
_geom_angle_atom_site_label_3
_geom_angle
_geom_angle_publ_flag
C9 S C1 94.69(9) y
N2 C1 C10 114.0(2) n
N2 C1 S 102.48(12) y
C10 C1 S 110.89(13) n
C8 N2 C2 107.24(14) y
C8 N2 C1 119.7(2) y
C2 N2 C1 132.63(15) n
N1 C8 N2 114.0(2) y
N1 C8 C9 131.7(2) n
N2 C8 C9 114.3(2) y
C8 C9 S 105.04(13) y
N2 C2 C3 133.3(2) n
N2 C2 C7 104.1(2) y
C3 C2 C7 122.6(2) ?
C6 C7 N1 129.6(2) n
C6 C7 C2 119.5(2) ?
N1 C7 C2 110.9(2) y
C8 N1 C7 103.72(15) y
C4 C3 C2 117.1(2) ?
C3 C4 C5 121.2(2) ?
C6 C5 C4 121.6(2) ?
C5 C6 C7 118.1(2) ?
C15 C10 C11 119.1(2) ?
C15 C10 C1 120.2(2) ?
C11 C10 C1 120.7(2) ?
C12 C11 C10 118.5(2) ?
F C12 C13 118.5(2) ?
F C12 C11 117.9(2) ?
C13 C12 C11 123.6(2) ?
C12 C13 C14 118.1(2) ?
C13 C14 C15 120.2(2) ?
C10 C15 C14 120.4(2) ?

loop_
_geom_bond_atom_site_label_1
_geom_bond_atom_site_label_2
_geom_bond_site_symmetry_2
_geom_bond_distance
_geom_bond_publ_flag
S C9 . 1.820(2) y
S C1 . 1.846(2) y
C1 N2 . 1.453(2) y
C1 C10 . 1.504(2) n
N2 C8 . 1.359(2) y
N2 C2 . 1.382(2) y
C8 N1 . 1.308(2) y
C8 C9 . 1.490(3) y
C2 C3 . 1.389(3) ?
C2 C7 . 1.402(3) y
C7 C6 . 1.396(3) ?
C7 N1 . 1.396(3) y
C3 C4 . 1.378(3) ?
C4 C5 . 1.402(3) ?
C5 C6 . 1.380(3) ?
C10 C15 . 1.384(3) ?
C10 C11 . 1.386(3) ?
C11 C12 . 1.366(3) ?
C12 F . 1.360(2) n
C12 C13 . 1.364(3) ?
C13 C14 . 1.370(3) ?
C14 C15 . 1.392(3) ?

loop_
_geom_torsion_atom_site_label_1
_geom_torsion_atom_site_label_2
_geom_torsion_atom_site_label_3
_geom_torsion_atom_site_label_4
_geom_torsion
C9 S C1 N2 17.84(14)
C9 S C1 C10 139.83(15)
C10 C1 N2 C8 -136.4(2)
S C1 N2 C8 -16.6(2)
C10 C1 N2 C2 52.4(3)
S C1 N2 C2 172.3(2)
C2 N2 C8 N1 0.0(2)
C1 N2 C8 N1 -173.2(2)
C2 N2 C8 C9 178.7(2)
C1 N2 C8 C9 5.4(2)
N1 C8 C9 S -172.6(2)
N2 C8 C9 S 9.1(2)
C1 S C9 C8 -15.7(2)
C8 N2 C2 C3 -179.9(2)
C1 N2 C2 C3 -7.9(3)
C8 N2 C2 C7 0.3(2)
C1 N2 C2 C7 172.2(2)
N2 C2 C7 C6 179.2(2)
C3 C2 C7 C6 -0.7(3)
N2 C2 C7 N1 -0.4(2)
C3 C2 C7 N1 179.7(2)
N2 C8 N1 C7 -0.3(2)
C9 C8 N1 C7 -178.6(2)
C6 C7 N1 C8 -179.1(2)
C2 C7 N1 C8 0.4(2)
N2 C2 C3 C4 -179.0(2)
C7 C2 C3 C4 0.8(3)
C2 C3 C4 C5 -0.4(3)
C3 C4 C5 C6 -0.1(4)
C4 C5 C6 C7 0.2(4)
N1 C7 C6 C5 179.7(2)
C2 C7 C6 C5 0.2(3)
N2 C1 C10 C15 -139.4(2)
S C1 C10 C15 105.6(2)
N2 C1 C10 C11 42.9(2)
S C1 C10 C11 -72.1(2)
C15 C10 C11 C12 -2.0(3)
C1 C10 C11 C12 175.8(2)
C10 C11 C12 F -176.6(2)
C10 C11 C12 C13 2.2(3)
F C12 C13 C14 177.8(2)
C11 C12 C13 C14 -1.0(3)
C12 C13 C14 C15 -0.4(3)
C11 C10 C15 C14 0.7(3)
C1 C10 C15 C14 -177.1(2)
C13 C14 C15 C10 0.5(3)

loop_
_cod_related_entry_id
_cod_related_entry_database
_cod_related_entry_code
1 ChemSpider 321876
